data_7028290
loop_
_publ_author_name
'Zhang, Zhi-Hui'
'Zhang, Qing-Qing'
'Feng, Sheng'
'Hu, Zhao-Jian'
'Chen, Sheng-Chun'
'Chen, Qun'
'He, Ming-Yang'

_publ_section_title
;
 Fluorinated metal-organic frameworks of
 1,4-bis(1,2,4-triazol-1-ylmethyl)-2,3,5,6-tetrafluorobenzene: synergistic
 interactions of ligand isomerism and counteranions.
;
_journal_issue 2
_journal_name_full 'Dalton transactions (Cambridge, England : 2003)'
_journal_page_first 646
_journal_page_last 655
_journal_paper_doi 10.1039/c3dt52211c
_journal_volume 43
_journal_year 2014
_chemical_formula_sum 'C20 H20 Cu2 F4 N6 O8'
_chemical_formula_weight 675.50
_chemical_name_systematic
; 
 ? 
;
_space_group_IT_number 15
_symmetry_cell_setting monoclinic
_symmetry_space_group_name_Hall '-C 2yc'
_symmetry_space_group_name_H-M 'C 1 2/c 1'
_atom_sites_solution_hydrogens geom
_atom_sites_solution_primary direct
_atom_sites_solution_secondary difmap
_audit_creation_method SHELXL-97
_cell_angle_alpha 90.00
_cell_angle_beta 102.198(2)
_cell_angle_gamma 90.00
_cell_formula_units_Z 8
_cell_length_a 18.9047(16)
_cell_length_b 13.9019(12)
_cell_length_c 22.304(2)
_cell_measurement_reflns_used 5773
_cell_measurement_temperature 296(2)
_cell_measurement_theta_max 27.22
_cell_measurement_theta_min 2.45
_cell_volume 5729.4(9)
_computing_cell_refinement 'Bruker SAINT'
_computing_data_collection 'Bruker APEX2'
_computing_data_reduction 'Bruker SAINT'
_computing_molecular_graphics 'Bruker SHELXTL'
_computing_publication_material 'Bruker SHELXTL'
_computing_structure_refinement 'SHELXL-97 (Sheldrick, 1997)'
_computing_structure_solution 'SHELXS-97 (Sheldrick, 1990)'
_diffrn_ambient_temperature 296(2)
_diffrn_measured_fraction_theta_full 0.997
_diffrn_measured_fraction_theta_max 0.997
_diffrn_measurement_device_type 'Bruker APEX-II CCD'
_diffrn_measurement_method '\f and \w scans'
_diffrn_radiation_monochromator graphite
_diffrn_radiation_source 'fine-focus sealed tube'
_diffrn_radiation_type MoK\a
_diffrn_radiation_wavelength 0.71073
_diffrn_reflns_av_R_equivalents 0.0318
_diffrn_reflns_av_sigmaI/netI 0.0378
_diffrn_reflns_limit_h_max 23
_diffrn_reflns_limit_h_min -21
_diffrn_reflns_limit_k_max 14
_diffrn_reflns_limit_k_min -17
_diffrn_reflns_limit_l_max 27
_diffrn_reflns_limit_l_min -27
_diffrn_reflns_number 16920
_diffrn_reflns_theta_full 26.00
_diffrn_reflns_theta_max 26.00
_diffrn_reflns_theta_min 1.83
_diffrn_standards_number 0
_exptl_absorpt_coefficient_mu 1.562
_exptl_absorpt_correction_T_max 0.7882
_exptl_absorpt_correction_T_min 0.7056
_exptl_absorpt_correction_type multi-scan
_exptl_absorpt_process_details SADABS
_exptl_crystal_colour blue
_exptl_crystal_density_diffrn 1.566
_exptl_crystal_density_method 'not measured'
_exptl_crystal_description block
_exptl_crystal_F_000 2720
_exptl_crystal_size_max 0.24
_exptl_crystal_size_mid 0.22
_exptl_crystal_size_min 0.16
_platon_squeeze_details
;
;
_refine_diff_density_max 0.343
_refine_diff_density_min -0.291
_refine_diff_density_rms 0.064
_refine_ls_extinction_method none
_refine_ls_goodness_of_fit_ref 1.025
_refine_ls_hydrogen_treatment constr
_refine_ls_matrix_type full
_refine_ls_number_parameters 365
_refine_ls_number_reflns 5620
_refine_ls_number_restraints 0
_refine_ls_restrained_S_all 1.025
_refine_ls_R_factor_all 0.0482
_refine_ls_R_factor_gt 0.0355
_refine_ls_shift/su_max 0.001
_refine_ls_shift/su_mean 0.000
_refine_ls_structure_factor_coef Fsqd
_refine_ls_weighting_details 'calc w=1/[\s^2^(Fo^2^)+(0.0632P)^2^+0.0000P] where P=(Fo^2^+2Fc^2^)/3'
_refine_ls_weighting_scheme calc
_refine_ls_wR_factor_gt 0.0972
_refine_ls_wR_factor_ref 0.1039
_reflns_number_gt 4429
_reflns_number_total 5620
_reflns_threshold_expression >2sigma(I)
_cod_data_source_file c3dt52211c.txt
_cod_data_source_block 6
_cod_depositor_comments
;
The following automatic conversions were performed:

'_symmetry_cell_setting' value 'Monoclinic' changed to 'monoclinic'
according to
/usr/data/users/saulius/automatic-downloads/current/RSC/lib/dictionaries/cif_core.dic
dictionary named 'cif_core.dic' version 2.4.2 from 2011-04-26.

Automatic conversion script
Id: cif_fix_values 2281 2013-09-26 08:29:07Z andrius 
;
_cod_original_cell_volume 5729.5(9)
_cod_original_sg_symbol_H-M C2/c
_cod_database_code 7028290

loop_
_symmetry_equiv_pos_as_xyz
'x, y, z'
'-x, y, -z+1/2'
'x+1/2, y+1/2, z'
'-x+1/2, y+1/2, -z+1/2'
'-x, -y, -z'
'x, -y, z-1/2'
'-x+1/2, -y+1/2, -z'
'x+1/2, -y+1/2, z-1/2'

loop_
_atom_site_label
_atom_site_type_symbol
_atom_site_fract_x
_atom_site_fract_y
_atom_site_fract_z
_atom_site_U_iso_or_equiv
_atom_site_adp_type
_atom_site_occupancy
_atom_site_symmetry_multiplicity
_atom_site_calc_flag
_atom_site_refinement_flags
Cu1 Cu 0.160318(18) 0.52041(2) 0.202236(15) 0.03637(11) Uani 1 1 d .
Cu2 Cu 0.184503(18) 0.63942(2) 0.297679(15) 0.03768(11) Uani 1 1 d .
N1 N 0.10277(12) 0.27285(15) 0.09041(10) 0.0374(5) Uani 1 1 d .
N2 N 0.07319(18) 0.33596(19) 0.04641(12) 0.0612(8) Uani 1 1 d .
N3 N 0.13227(13) 0.41190(16) 0.13045(11) 0.0410(5) Uani 1 1 d .
N4 N -0.19042(12) -0.25166(16) 0.13200(11) 0.0391(5) Uani 1 1 d .
N5 N -0.17203(16) -0.17205(18) 0.04961(11) 0.0509(7) Uani 1 1 d .
N6 N -0.18087(12) -0.10966(16) 0.09457(10) 0.0365(5) Uani 1 1 d .
O1 O 0.12155(13) 0.55947(17) 0.33436(10) 0.0558(6) Uani 1 1 d .
O2 O 0.10414(12) 0.45436(15) 0.25724(11) 0.0528(5) Uani 1 1 d .
O3 O 0.26631(11) 0.54736(16) 0.32866(10) 0.0517(5) Uani 1 1 d .
O4 O 0.24726(11) 0.45478(15) 0.24534(9) 0.0460(5) Uani 1 1 d .
O5 O 0.24968(11) 0.70682(15) 0.25485(10) 0.0484(5) Uani 1 1 d .
O6 O 0.22535(12) 0.61469(15) 0.17168(10) 0.0510(5) Uani 1 1 d .
O7 O 0.10076(11) 0.70395(15) 0.24196(10) 0.0487(5) Uani 1 1 d .
O8 O 0.07849(12) 0.59911(15) 0.16502(10) 0.0522(5) Uani 1 1 d .
C1 C 0.0930(2) 0.4186(2) 0.07276(15) 0.0561(9) Uani 1 1 d .
H1 H 0.0809 0.4772 0.0532 0.067 Uiso 1 1 calc R
C2 C 0.13674(15) 0.3189(2) 0.13943(13) 0.0407(6) Uani 1 1 d .
H2 H 0.1607 0.2895 0.1755 0.049 Uiso 1 1 calc R
C3 C 0.09767(16) 0.1689(2) 0.07859(15) 0.0448(7) Uani 1 1 d .
H3A H 0.1338 0.1363 0.1092 0.054 Uiso 1 1 calc R
H3B H 0.1086 0.1563 0.0388 0.054 Uiso 1 1 calc R
C4 C 0.02420(16) 0.12767(18) 0.07983(13) 0.0377(6) Uani 1 1 d .
C5 C 0.00433(17) 0.1041(2) 0.13385(13) 0.0438(7) Uani 1 1 d .
C6 C -0.06071(18) 0.0592(2) 0.13540(14) 0.0475(7) Uani 1 1 d .
C7 C -0.11039(16) 0.03732(19) 0.08235(13) 0.0389(6) Uani 1 1 d .
C8 C -0.09102(16) 0.06144(19) 0.02828(12) 0.0398(6) Uani 1 1 d .
C9 C -0.02559(16) 0.10550(19) 0.02765(12) 0.0396(6) Uani 1 1 d .
C10 C -0.18359(17) -0.0056(2) 0.08389(16) 0.0470(7) Uani 1 1 d .
H10A H -0.2026 0.0255 0.1161 0.056 Uiso 1 1 calc R
H10B H -0.2166 0.0076 0.0452 0.056 Uiso 1 1 calc R
C11 C -0.19099(15) -0.1582(2) 0.14281(13) 0.0400(6) Uani 1 1 d .
H11A H -0.1976 -0.1306 0.1792 0.048 Uiso 1 1 calc R
C12 C -0.17835(18) -0.2555(2) 0.07431(14) 0.0488(7) Uani 1 1 d .
H12 H -0.1749 -0.3131 0.0540 0.059 Uiso 1 1 calc R
C13 C 0.09616(17) 0.4829(2) 0.30904(16) 0.0489(8) Uani 1 1 d .
C14 C 0.0534(2) 0.4213(3) 0.3433(2) 0.0713(11) Uani 1 1 d .
H14A H 0.0857 0.3821 0.3722 0.107 Uiso 1 1 calc R
H14B H 0.0214 0.3809 0.3149 0.107 Uiso 1 1 calc R
H14C H 0.0256 0.4615 0.3647 0.107 Uiso 1 1 calc R
C15 C 0.28241(15) 0.4788(2) 0.29683(14) 0.0401(6) Uani 1 1 d .
C16 C 0.34805(19) 0.4208(2) 0.32346(17) 0.0623(10) Uani 1 1 d .
H16A H 0.3560 0.4221 0.3674 0.094 Uiso 1 1 calc R
H16B H 0.3894 0.4474 0.3107 0.094 Uiso 1 1 calc R
H16C H 0.3410 0.3555 0.3094 0.094 Uiso 1 1 calc R
C17 C 0.25741(16) 0.6831(2) 0.20252(14) 0.0413(7) Uani 1 1 d .
C18 C 0.3102(2) 0.7417(3) 0.1755(2) 0.0692(11) Uani 1 1 d .
H18A H 0.2961 0.7405 0.1315 0.104 Uiso 1 1 calc R
H18B H 0.3579 0.7150 0.1880 0.104 Uiso 1 1 calc R
H18C H 0.3103 0.8069 0.1897 0.104 Uiso 1 1 calc R
C19 C 0.06634(15) 0.6760(2) 0.19068(14) 0.0423(7) Uani 1 1 d .
C20 C 0.00617(17) 0.7375(2) 0.15683(17) 0.0576(9) Uani 1 1 d .
H20A H 0.0010 0.7931 0.1811 0.086 Uiso 1 1 calc R
H20B H -0.0381 0.7013 0.1491 0.086 Uiso 1 1 calc R
H20C H 0.0170 0.7575 0.1186 0.086 Uiso 1 1 calc R
F1 F 0.04979(12) 0.12462(17) 0.18750(8) 0.0718(6) Uani 1 1 d .
F2 F -0.07587(13) 0.03695(17) 0.18994(9) 0.0753(6) Uani 1 1 d .
F3 F -0.01054(11) 0.12559(14) -0.02778(8) 0.0614(5) Uani 1 1 d .
F4 F -0.13585(11) 0.04207(15) -0.02516(8) 0.0672(6) Uani 1 1 d .

loop_
_atom_site_aniso_label
_atom_site_aniso_U_11
_atom_site_aniso_U_22
_atom_site_aniso_U_33
_atom_site_aniso_U_23
_atom_site_aniso_U_13
_atom_site_aniso_U_12
Cu1 0.0370(2) 0.03066(19) 0.0412(2) -0.00624(14) 0.00763(14) -0.00269(14)
Cu2 0.0408(2) 0.03294(19) 0.0416(2) -0.00673(14) 0.01390(15) 0.00350(14)
N1 0.0439(13) 0.0286(11) 0.0397(13) -0.0020(10) 0.0086(10) -0.0060(10)
N2 0.094(2) 0.0380(14) 0.0421(15) -0.0002(12) -0.0072(14) -0.0033(15)
N3 0.0421(13) 0.0328(13) 0.0459(14) -0.0037(11) 0.0044(11) -0.0037(10)
N4 0.0438(13) 0.0360(13) 0.0393(13) 0.0035(10) 0.0129(10) -0.0053(10)
N5 0.0808(19) 0.0399(14) 0.0371(13) 0.0003(11) 0.0240(13) -0.0008(13)
N6 0.0441(13) 0.0310(12) 0.0377(12) 0.0012(10) 0.0158(10) -0.0043(10)
O1 0.0678(15) 0.0510(14) 0.0576(13) 0.0024(11) 0.0336(12) 0.0033(11)
O2 0.0529(13) 0.0437(12) 0.0666(15) 0.0027(11) 0.0233(11) -0.0083(10)
O3 0.0517(13) 0.0492(12) 0.0500(12) -0.0140(10) 0.0011(10) 0.0140(10)
O4 0.0414(11) 0.0450(11) 0.0487(12) -0.0118(10) 0.0027(9) 0.0095(9)
O5 0.0510(12) 0.0431(11) 0.0550(13) -0.0119(10) 0.0203(10) -0.0101(10)
O6 0.0585(13) 0.0437(12) 0.0570(13) -0.0116(10) 0.0262(11) -0.0157(10)
O7 0.0469(12) 0.0449(12) 0.0536(13) -0.0022(10) 0.0086(10) 0.0082(10)
O8 0.0486(12) 0.0430(12) 0.0597(13) -0.0032(11) -0.0006(10) 0.0028(10)
C1 0.078(2) 0.0339(16) 0.0504(18) 0.0024(14) -0.0003(17) -0.0035(15)
C2 0.0406(15) 0.0440(17) 0.0367(15) 0.0002(13) 0.0063(12) -0.0025(13)
C3 0.0532(18) 0.0292(14) 0.0546(18) -0.0057(13) 0.0172(14) -0.0042(13)
C4 0.0534(17) 0.0233(13) 0.0385(15) -0.0027(11) 0.0148(13) -0.0059(12)
C5 0.0589(19) 0.0413(16) 0.0317(14) -0.0023(12) 0.0105(13) -0.0061(14)
C6 0.064(2) 0.0434(17) 0.0390(16) 0.0039(13) 0.0209(15) -0.0024(15)
C7 0.0504(17) 0.0273(13) 0.0432(16) -0.0001(12) 0.0194(13) -0.0023(12)
C8 0.0539(17) 0.0334(15) 0.0324(14) -0.0016(12) 0.0100(13) -0.0062(13)
C9 0.0543(18) 0.0322(14) 0.0353(15) 0.0028(12) 0.0163(13) -0.0033(13)
C10 0.0505(18) 0.0321(15) 0.0618(19) 0.0031(14) 0.0196(15) -0.0003(13)
C11 0.0431(16) 0.0409(16) 0.0387(15) 0.0011(12) 0.0145(12) -0.0048(13)
C12 0.071(2) 0.0354(16) 0.0418(16) -0.0044(13) 0.0164(15) -0.0049(15)
C13 0.0424(17) 0.0451(19) 0.064(2) 0.0179(16) 0.0228(15) 0.0154(14)
C14 0.059(2) 0.060(2) 0.105(3) 0.035(2) 0.040(2) 0.0107(18)
C15 0.0383(15) 0.0337(15) 0.0483(17) -0.0045(13) 0.0093(13) 0.0012(12)
C16 0.060(2) 0.051(2) 0.067(2) -0.0127(17) -0.0069(17) 0.0180(17)
C17 0.0446(16) 0.0313(15) 0.0524(18) -0.0042(13) 0.0200(14) -0.0003(12)
C18 0.078(3) 0.053(2) 0.091(3) -0.0100(19) 0.049(2) -0.0214(19)
C19 0.0336(15) 0.0438(17) 0.0515(18) 0.0123(14) 0.0132(13) -0.0036(13)
C20 0.0391(17) 0.055(2) 0.076(2) 0.0235(18) 0.0057(16) 0.0006(15)
F1 0.0742(14) 0.0963(16) 0.0403(10) -0.0061(10) 0.0012(9) -0.0237(12)
F2 0.0936(15) 0.0963(16) 0.0418(10) 0.0091(10) 0.0272(10) -0.0243(13)
F3 0.0801(13) 0.0686(12) 0.0392(9) 0.0045(9) 0.0212(9) -0.0219(10)
F4 0.0739(13) 0.0775(13) 0.0456(10) -0.0015(10) 0.0022(9) -0.0271(11)

loop_
_atom_type_symbol
_atom_type_description
_atom_type_scat_dispersion_real
_atom_type_scat_dispersion_imag
_atom_type_scat_source
C C 0.0033 0.0016 'International Tables Vol C Tables 4.2.6.8 and 6.1.1.4'
H H 0.0000 0.0000 'International Tables Vol C Tables 4.2.6.8 and 6.1.1.4'
N N 0.0061 0.0033 'International Tables Vol C Tables 4.2.6.8 and 6.1.1.4'
O O 0.0106 0.0060 'International Tables Vol C Tables 4.2.6.8 and 6.1.1.4'
F F 0.0171 0.0103 'International Tables Vol C Tables 4.2.6.8 and 6.1.1.4'
Cu Cu 0.3201 1.2651 'International Tables Vol C Tables 4.2.6.8 and 6.1.1.4'

loop_
_geom_angle_atom_site_label_1
_geom_angle_atom_site_label_2
_geom_angle_atom_site_label_3
_geom_angle
_geom_angle_site_symmetry_1
_geom_angle_site_symmetry_3
O8 Cu1 O4 173.13(9) . .
O8 Cu1 O2 92.44(10) . .
O4 Cu1 O2 89.10(9) . .
O8 Cu1 O6 88.66(10) . .
O4 Cu1 O6 87.71(10) . .
O2 Cu1 O6 160.98(9) . .
O8 Cu1 N3 91.59(9) . .
O4 Cu1 N3 95.01(9) . .
O2 Cu1 N3 93.12(9) . .
O6 Cu1 N3 105.84(9) . .
O8 Cu1 Cu2 88.75(7) . .
O4 Cu1 Cu2 84.94(6) . .
O2 Cu1 Cu2 79.57(7) . .
O6 Cu1 Cu2 81.47(6) . .
N3 Cu1 Cu2 172.68(7) . .
O1 Cu2 O5 173.20(9) . .
O1 Cu2 O7 92.49(10) . .
O5 Cu2 O7 88.81(9) . .
O1 Cu2 O3 89.21(10) . .
O5 Cu2 O3 87.39(10) . .
O7 Cu2 O3 160.93(8) . .
O1 Cu2 N4 92.16(9) . 2_565
O5 Cu2 N4 94.44(9) . 2_565
O7 Cu2 N4 92.82(9) . 2_565
O3 Cu2 N4 106.10(8) . 2_565
O1 Cu2 Cu1 87.94(7) . .
O5 Cu2 Cu1 85.78(6) . .
O7 Cu2 Cu1 78.61(6) . .
O3 Cu2 Cu1 82.47(6) . .
N4 Cu2 Cu1 171.42(6) 2_565 .
C2 N1 N2 110.2(2) . .
C2 N1 C3 129.2(3) . .
N2 N1 C3 120.6(2) . .
C1 N2 N1 102.1(2) . .
C2 N3 C1 102.6(2) . .
C2 N3 Cu1 124.96(19) . .
C1 N3 Cu1 130.8(2) . .
C11 N4 C12 102.8(2) . .
C11 N4 Cu2 123.80(19) . 2_545
C12 N4 Cu2 131.9(2) . 2_545
C12 N5 N6 102.7(2) . .
C11 N6 N5 109.7(2) . .
C11 N6 C10 129.2(2) . .
N5 N6 C10 121.0(2) . .
C13 O1 Cu2 120.6(2) . .
C13 O2 Cu1 126.7(2) . .
C15 O3 Cu2 123.03(19) . .
C15 O4 Cu1 124.05(18) . .
C17 O5 Cu2 122.72(18) . .
C17 O6 Cu1 124.61(19) . .
C19 O7 Cu2 128.1(2) . .
C19 O8 Cu1 119.5(2) . .
N2 C1 N3 114.6(3) . .
N2 C1 H1 122.7 . .
N3 C1 H1 122.7 . .
N3 C2 N1 110.5(3) . .
N3 C2 H2 124.8 . .
N1 C2 H2 124.8 . .
N1 C3 C4 113.3(2) . .
N1 C3 H3A 108.9 . .
C4 C3 H3A 108.9 . .
N1 C3 H3B 108.9 . .
C4 C3 H3B 108.9 . .
H3A C3 H3B 107.7 . .
C9 C4 C5 115.2(3) . .
C9 C4 C3 122.7(3) . .
C5 C4 C3 122.0(3) . .
F1 C5 C4 119.1(3) . .
F1 C5 C6 118.4(3) . .
C4 C5 C6 122.5(3) . .
F2 C6 C7 119.3(3) . .
F2 C6 C5 119.1(3) . .
C7 C6 C5 121.6(3) . .
C8 C7 C6 116.1(3) . .
C8 C7 C10 122.0(3) . .
C6 C7 C10 121.8(3) . .
F4 C8 C7 119.8(3) . .
F4 C8 C9 118.7(2) . .
C7 C8 C9 121.5(3) . .
F3 C9 C4 119.4(3) . .
F3 C9 C8 117.5(2) . .
C4 C9 C8 123.2(3) . .
N6 C10 C7 113.1(2) . .
N6 C10 H10A 109.0 . .
C7 C10 H10A 109.0 . .
N6 C10 H10B 109.0 . .
C7 C10 H10B 109.0 . .
H10A C10 H10B 107.8 . .
N6 C11 N4 110.2(3) . .
N6 C11 H11A 124.9 . .
N4 C11 H11A 124.9 . .
N5 C12 N4 114.6(3) . .
N5 C12 H12 122.7 . .
N4 C12 H12 122.7 . .
O1 C13 O2 124.9(3) . .
O1 C13 C14 117.0(3) . .
O2 C13 C14 118.1(3) . .
C13 C14 H14A 109.5 . .
C13 C14 H14B 109.5 . .
H14A C14 H14B 109.5 . .
C13 C14 H14C 109.5 . .
H14A C14 H14C 109.5 . .
H14B C14 H14C 109.5 . .
O4 C15 O3 125.2(3) . .
O4 C15 C16 117.3(3) . .
O3 C15 C16 117.5(3) . .
C15 C16 H16A 109.5 . .
C15 C16 H16B 109.5 . .
H16A C16 H16B 109.5 . .
C15 C16 H16C 109.5 . .
H16A C16 H16C 109.5 . .
H16B C16 H16C 109.5 . .
O5 C17 O6 125.1(3) . .
O5 C17 C18 116.6(3) . .
O6 C17 C18 118.3(3) . .
C17 C18 H18A 109.5 . .
C17 C18 H18B 109.5 . .
H18A C18 H18B 109.5 . .
C17 C18 H18C 109.5 . .
H18A C18 H18C 109.5 . .
H18B C18 H18C 109.5 . .
O7 C19 O8 124.8(3) . .
O7 C19 C20 118.5(3) . .
O8 C19 C20 116.7(3) . .
C19 C20 H20A 109.5 . .
C19 C20 H20B 109.5 . .
H20A C20 H20B 109.5 . .
C19 C20 H20C 109.5 . .
H20A C20 H20C 109.5 . .
H20B C20 H20C 109.5 . .

loop_
_geom_bond_atom_site_label_1
_geom_bond_atom_site_label_2
_geom_bond_distance
_geom_bond_site_symmetry_2
Cu1 O8 1.933(2) .
Cu1 O4 1.9470(19) .
Cu1 O2 2.007(2) .
Cu1 O6 2.012(2) .
Cu1 N3 2.182(2) .
Cu1 Cu2 2.6583(5) .
Cu2 O1 1.932(2) .
Cu2 O5 1.951(2) .
Cu2 O7 2.006(2) .
Cu2 O3 2.014(2) .
Cu2 N4 2.166(2) 2_565
N1 C2 1.312(4) .
N1 N2 1.347(3) .
N1 C3 1.469(3) .
N2 C1 1.308(4) .
N3 C2 1.309(4) .
N3 C1 1.346(4) .
N4 C11 1.323(4) .
N4 C12 1.355(4) .
N4 Cu2 2.166(2) 2_545
N5 C12 1.300(4) .
N5 N6 1.363(3) .
N6 C11 1.318(3) .
N6 C10 1.465(3) .
O1 C13 1.252(4) .
O2 C13 1.261(4) .
O3 C15 1.263(3) .
O4 C15 1.245(3) .
O5 C17 1.251(3) .
O6 C17 1.252(3) .
O7 C19 1.252(4) .
O8 C19 1.257(4) .
C1 H1 0.9300 .
C2 H2 0.9300 .
C3 C4 1.508(4) .
C3 H3A 0.9700 .
C3 H3B 0.9700 .
C4 C9 1.368(4) .
C4 C5 1.375(4) .
C5 F1 1.348(3) .
C5 C6 1.386(4) .
C6 F2 1.344(3) .
C6 C7 1.380(4) .
C7 C8 1.374(4) .
C7 C10 1.514(4) .
C8 F4 1.336(3) .
C8 C9 1.383(4) .
C9 F3 1.355(3) .
C10 H10A 0.9700 .
C10 H10B 0.9700 .
C11 H11A 0.9300 .
C12 H12 0.9300 .
C13 C14 1.494(4) .
C14 H14A 0.9600 .
C14 H14B 0.9600 .
C14 H14C 0.9600 .
C15 C16 1.494(4) .
C16 H16A 0.9600 .
C16 H16B 0.9600 .
C16 H16C 0.9600 .
C17 C18 1.510(4) .
C18 H18A 0.9600 .
C18 H18B 0.9600 .
C18 H18C 0.9600 .
C19 C20 1.493(4) .
C20 H20A 0.9600 .
C20 H20B 0.9600 .
C20 H20C 0.9600 .

loop_
_geom_hbond_atom_site_label_D
_geom_hbond_atom_site_label_H
_geom_hbond_atom_site_label_A
_geom_hbond_distance_DH
_geom_hbond_distance_HA
_geom_hbond_distance_DA
_geom_hbond_angle_DHA
_geom_hbond_site_symmetry_A
_geom_hbond_publ_flag
C2 H2 O5 0.9300 2.3400 3.234(4) 160.00 4_545 yes
C3 H3A O3 0.9700 2.4300 3.391(4) 170.00 4_545 yes
C3 H3B N5 0.9700 2.5200 3.443(4) 158.00 5_555 yes
C10 H10A O6 0.9700 2.3800 3.319(4) 164.00 3_445 yes
C11 H11A O4 0.9300 2.3100 3.192(4) 159.00 3_445 yes
C16 H16A F4 0.9600 2.4200 3.365(4) 168.00 8_556 yes
C20 H20B O1 0.9600 2.6000 3.492(4) 155.00 2_555 yes

loop_
_geom_torsion_atom_site_label_1
_geom_torsion_atom_site_label_2
_geom_torsion_atom_site_label_3
_geom_torsion_atom_site_label_4
_geom_torsion
_geom_torsion_site_symmetry_1
_geom_torsion_site_symmetry_4
O8 Cu1 Cu2 O1 89.89(10) . .
O4 Cu1 Cu2 O1 -92.85(10) . .
O2 Cu1 Cu2 O1 -2.83(9) . .
O6 Cu1 Cu2 O1 178.72(9) . .
N3 Cu1 Cu2 O1 -2.9(5) . .
O8 Cu1 Cu2 O5 -92.71(9) . .
O4 Cu1 Cu2 O5 84.56(9) . .
O2 Cu1 Cu2 O5 174.57(9) . .
O6 Cu1 Cu2 O5 -3.88(9) . .
N3 Cu1 Cu2 O5 174.5(5) . .
O8 Cu1 Cu2 O7 -3.08(9) . .
O4 Cu1 Cu2 O7 174.19(9) . .
O2 Cu1 Cu2 O7 -95.79(9) . .
O6 Cu1 Cu2 O7 85.75(9) . .
N3 Cu1 Cu2 O7 -95.9(5) . .
O8 Cu1 Cu2 O3 179.37(10) . .
O4 Cu1 Cu2 O3 -3.37(9) . .
O2 Cu1 Cu2 O3 86.65(10) . .
O6 Cu1 Cu2 O3 -91.80(10) . .
N3 Cu1 Cu2 O3 86.6(5) . .
O8 Cu1 Cu2 N4 -0.9(4) . 2_565
O4 Cu1 Cu2 N4 176.3(4) . 2_565
O2 Cu1 Cu2 N4 -93.6(4) . 2_565
O6 Cu1 Cu2 N4 87.9(4) . 2_565
N3 Cu1 Cu2 N4 -93.7(7) . 2_565
C2 N1 N2 C1 0.8(4) . .
C3 N1 N2 C1 -176.1(3) . .
O8 Cu1 N3 C2 -140.2(2) . .
O4 Cu1 N3 C2 41.7(2) . .
O2 Cu1 N3 C2 -47.6(2) . .
O6 Cu1 N3 C2 130.8(2) . .
Cu2 Cu1 N3 C2 -47.6(6) . .
O8 Cu1 N3 C1 22.8(3) . .
O4 Cu1 N3 C1 -155.3(3) . .
O2 Cu1 N3 C1 115.4(3) . .
O6 Cu1 N3 C1 -66.2(3) . .
Cu2 Cu1 N3 C1 115.4(5) . .
C12 N5 N6 C11 0.6(3) . .
C12 N5 N6 C10 -175.0(3) . .
O5 Cu2 O1 C13 -17.5(10) . .
O7 Cu2 O1 C13 83.4(2) . .
O3 Cu2 O1 C13 -77.6(2) . .
N4 Cu2 O1 C13 176.3(2) 2_565 .
Cu1 Cu2 O1 C13 4.9(2) . .
O8 Cu1 O2 C13 -86.4(3) . .
O4 Cu1 O2 C13 86.9(3) . .
O6 Cu1 O2 C13 6.6(4) . .
N3 Cu1 O2 C13 -178.1(3) . .
Cu2 Cu1 O2 C13 1.9(2) . .
O1 Cu2 O3 C15 93.7(2) . .
O5 Cu2 O3 C15 -80.4(2) . .
O7 Cu2 O3 C15 -1.6(4) . .
N4 Cu2 O3 C15 -174.2(2) 2_565 .
Cu1 Cu2 O3 C15 5.7(2) . .
O8 Cu1 O4 C15 25.9(9) . .
O2 Cu1 O4 C15 -77.2(2) . .
O6 Cu1 O4 C15 84.1(2) . .
N3 Cu1 O4 C15 -170.2(2) . .
Cu2 Cu1 O4 C15 2.4(2) . .
O1 Cu2 O5 C17 26.0(9) . .
O7 Cu2 O5 C17 -75.1(2) . .
O3 Cu2 O5 C17 86.2(2) . .
N4 Cu2 O5 C17 -167.8(2) 2_565 .
Cu1 Cu2 O5 C17 3.6(2) . .
O8 Cu1 O6 C17 94.9(2) . .
O4 Cu1 O6 C17 -79.3(2) . .
O2 Cu1 O6 C17 1.3(4) . .
N3 Cu1 O6 C17 -173.8(2) . .
Cu2 Cu1 O6 C17 5.9(2) . .
O1 Cu2 O7 C19 -85.2(2) . .
O5 Cu2 O7 C19 88.1(2) . .
O3 Cu2 O7 C19 9.6(4) . .
N4 Cu2 O7 C19 -177.5(2) 2_565 .
Cu1 Cu2 O7 C19 2.2(2) . .
O4 Cu1 O8 C19 -18.3(9) . .
O2 Cu1 O8 C19 84.6(2) . .
O6 Cu1 O8 C19 -76.4(2) . .
N3 Cu1 O8 C19 177.8(2) . .
Cu2 Cu1 O8 C19 5.1(2) . .
N1 N2 C1 N3 -0.7(4) . .
C2 N3 C1 N2 0.3(4) . .
Cu1 N3 C1 N2 -165.5(2) . .
C1 N3 C2 N1 0.3(3) . .
Cu1 N3 C2 N1 167.17(18) . .
N2 N1 C2 N3 -0.7(3) . .
C3 N1 C2 N3 175.8(3) . .
C2 N1 C3 C4 107.2(3) . .
N2 N1 C3 C4 -76.6(4) . .
N1 C3 C4 C9 102.5(3) . .
N1 C3 C4 C5 -81.7(3) . .
C9 C4 C5 F1 -179.1(3) . .
C3 C4 C5 F1 4.8(4) . .
C9 C4 C5 C6 1.3(4) . .
C3 C4 C5 C6 -174.8(3) . .
F1 C5 C6 F2 -0.7(5) . .
C4 C5 C6 F2 178.9(3) . .
F1 C5 C6 C7 179.0(3) . .
C4 C5 C6 C7 -1.4(5) . .
F2 C6 C7 C8 -179.5(3) . .
C5 C6 C7 C8 0.8(4) . .
F2 C6 C7 C10 3.8(4) . .
C5 C6 C7 C10 -175.8(3) . .
C6 C7 C8 F4 179.5(3) . .
C10 C7 C8 F4 -3.8(4) . .
C6 C7 C8 C9 -0.3(4) . .
C10 C7 C8 C9 176.4(3) . .
C5 C4 C9 F3 -179.6(3) . .
C3 C4 C9 F3 -3.5(4) . .
C5 C4 C9 C8 -0.8(4) . .
C3 C4 C9 C8 175.3(3) . .
F4 C8 C9 F3 -0.7(4) . .
C7 C8 C9 F3 179.2(3) . .
F4 C8 C9 C4 -179.5(3) . .
C7 C8 C9 C4 0.3(5) . .
C11 N6 C10 C7 111.7(3) . .
N5 N6 C10 C7 -73.6(4) . .
C8 C7 C10 N6 102.5(3) . .
C6 C7 C10 N6 -81.0(4) . .
N5 N6 C11 N4 -0.9(3) . .
C10 N6 C11 N4 174.2(3) . .
C12 N4 C11 N6 0.7(3) . .
Cu2 N4 C11 N6 167.95(18) 2_545 .
N6 N5 C12 N4 -0.2(4) . .
C11 N4 C12 N5 -0.3(4) . .
Cu2 N4 C12 N5 -166.0(2) 2_545 .
Cu2 O1 C13 O2 -5.2(4) . .
Cu2 O1 C13 C14 174.7(2) . .
Cu1 O2 C13 O1 1.3(5) . .
Cu1 O2 C13 C14 -178.6(2) . .
Cu1 O4 C15 O3 1.3(4) . .
Cu1 O4 C15 C16 -179.9(2) . .
Cu2 O3 C15 O4 -6.0(4) . .
Cu2 O3 C15 C16 175.1(2) . .
Cu2 O5 C17 O6 -0.2(4) . .
Cu2 O5 C17 C18 -179.6(2) . .
Cu1 O6 C17 O5 -5.4(4) . .
Cu1 O6 C17 C18 174.0(2) . .
Cu2 O7 C19 O8 1.1(4) . .
Cu2 O7 C19 C20 -179.0(2) . .
Cu1 O8 C19 O7 -5.2(4) . .
Cu1 O8 C19 C20 174.9(2) . .

loop_
_platon_squeeze_void_nr
_platon_squeeze_void_average_x
_platon_squeeze_void_average_y
_platon_squeeze_void_average_z
_platon_squeeze_void_volume
_platon_squeeze_void_count_electrons
_platon_squeeze_void_content
1 0.250 -0.250 0.000 188 38 ' '
2 0.250 0.250 0.500 188 38 ' '
3 0.750 -0.250 0.500 188 38 ' '
4 0.750 0.250 1.000 188 38 ' '
